data_4028517
loop_
_publ_author_name
'Jing Sun'
'Ya-Jing Xie'
'Chao-Guo Yan'

_publ_contact_author_address
;
      College of Chemistry & Chemical Engineering
      Yangzhou University
      Yangzhou 225002, 
      P.R. China
;
_publ_contact_author_email cgyan@yzu.edu.cn
_publ_contact_author_fax +86-514-87975590-8401
_publ_contact_author_name 'Chao-Guo Yan'
_publ_contact_author_phone +86-514-87975531
_publ_section_title
;
 Construction of Dispirocyclopentanebisoxindoles via Self-Domino
 Michael-Aldol Reactions of 3-Phenacylideneoxindoles
;
_journal_name_full 'Journal of Organic Chemistry'
_journal_page_first 8354
_journal_page_last 8365
_journal_paper_doi 10.1021/jo4010603
_journal_volume 78
_journal_year 2013
_chemical_formula_moiety 'C44 H46 F2 N2 O5'
_chemical_formula_sum 'C44 H46 F2 N2 O5'
_chemical_formula_weight 720.83
_chemical_name_systematic
; 
 ? 
;
_space_group_IT_number 14
_symmetry_cell_setting monoclinic
_symmetry_space_group_name_Hall '-P 2ybc'
_symmetry_space_group_name_H-M 'P 1 21/c 1'
_atom_sites_solution_hydrogens geom
_atom_sites_solution_primary direct
_atom_sites_solution_secondary difmap
_audit_creation_method SHELXL-97
_cell_angle_alpha 90.00
_cell_angle_beta 98.328(2)
_cell_angle_gamma 90.00
_cell_formula_units_Z 4
_cell_length_a 10.2295(11)
_cell_length_b 16.6807(18)
_cell_length_c 22.423(3)
_cell_measurement_reflns_used 5781
_cell_measurement_temperature 296(2)
_cell_measurement_theta_max 22.33
_cell_measurement_theta_min 2.35
_cell_volume 3785.8(8)
_computing_cell_refinement 'Bruker SMART'
_computing_data_collection 'Bruker SMART'
_computing_data_reduction 'Bruker SAINT'
_computing_molecular_graphics 'Bruker SHELXTL'
_computing_publication_material 'Bruker SHELXTL'
_computing_structure_refinement 'SHELXL-97 (Sheldrick, 1997)'
_computing_structure_solution 'SHELXS-97 (Sheldrick, 1990)'
_diffrn_ambient_temperature 296(2)
_diffrn_measured_fraction_theta_full 0.993
_diffrn_measured_fraction_theta_max 0.993
_diffrn_measurement_device_type 'CCD area detector'
_diffrn_measurement_method 'phi and omega scans'
_diffrn_radiation_monochromator graphite
_diffrn_radiation_source 'fine-focus sealed tube'
_diffrn_radiation_type MoK\a
_diffrn_radiation_wavelength 0.71073
_diffrn_reflns_av_R_equivalents 0.0394
_diffrn_reflns_av_sigmaI/netI 0.0416
_diffrn_reflns_limit_h_max 12
_diffrn_reflns_limit_h_min -13
_diffrn_reflns_limit_k_max 20
_diffrn_reflns_limit_k_min -21
_diffrn_reflns_limit_l_max 29
_diffrn_reflns_limit_l_min -29
_diffrn_reflns_number 33044
_diffrn_reflns_theta_full 27.63
_diffrn_reflns_theta_max 27.63
_diffrn_reflns_theta_min 1.53
_exptl_absorpt_coefficient_mu 0.089
_exptl_absorpt_correction_T_max 0.982
_exptl_absorpt_correction_T_min 0.973
_exptl_absorpt_correction_type multi-scan
_exptl_absorpt_process_details sadabs
_exptl_crystal_colour colorless
_exptl_crystal_density_diffrn 1.265
_exptl_crystal_description block
_exptl_crystal_F_000 1528
_exptl_crystal_size_max 0.32
_exptl_crystal_size_mid 0.26
_exptl_crystal_size_min 0.20
_refine_diff_density_max 0.311
_refine_diff_density_min -0.266
_refine_diff_density_rms 0.041
_refine_ls_extinction_method none
_refine_ls_goodness_of_fit_ref 1.004
_refine_ls_hydrogen_treatment constr
_refine_ls_matrix_type full
_refine_ls_number_parameters 532
_refine_ls_number_reflns 8761
_refine_ls_number_restraints 126
_refine_ls_restrained_S_all 1.006
_refine_ls_R_factor_all 0.1000
_refine_ls_R_factor_gt 0.0549
_refine_ls_shift/su_max 0.000
_refine_ls_shift/su_mean 0.000
_refine_ls_structure_factor_coef Fsqd
_refine_ls_weighting_details 'calc w=1/[\s^2^(Fo^2^)+(0.0400P)^2^+1.8800P] where P=(Fo^2^+2Fc^2^)/3'
_refine_ls_weighting_scheme calc
_refine_ls_wR_factor_gt 0.1164
_refine_ls_wR_factor_ref 0.1393
_reflns_number_gt 5209
_reflns_number_total 8822
_reflns_threshold_expression >2sigma(I)
_cod_data_source_file jo4010603_si_001_04.cif
_cod_data_source_block 2s
_cod_original_sg_symbol_H-M 'P 21/c'
_cod_database_code 4028517

loop_
_symmetry_equiv_pos_as_xyz
'x, y, z'
'-x, y+1/2, -z+1/2'
'-x, -y, -z'
'x, -y-1/2, z-1/2'

loop_
_atom_site_label
_atom_site_type_symbol
_atom_site_fract_x
_atom_site_fract_y
_atom_site_fract_z
_atom_site_U_iso_or_equiv
_atom_site_adp_type
_atom_site_occupancy
_atom_site_symmetry_multiplicity
_atom_site_calc_flag
_atom_site_refinement_flags
_atom_site_disorder_assembly
_atom_site_disorder_group
F1 F 0.69115(19) 0.33067(11) 0.17369(7) 0.0989(6) Uani 1 1 d . A .
F2 F 0.58610(16) -0.00893(9) 0.58553(6) 0.0761(4) Uani 1 1 d . . .
N1 N 0.44005(18) 0.39206(11) 0.36816(9) 0.0579(5) Uani 1 1 d . A .
N2 N 0.87710(16) 0.07424(10) 0.40859(7) 0.0471(4) Uani 1 1 d . A .
O1 O 0.46944(15) 0.33424(9) 0.46169(7) 0.0586(4) Uani 1 1 d . A .
O2 O 0.75208(16) 0.39700(9) 0.44578(7) 0.0622(4) Uani 1 1 d . A .
O3 O 0.70301(14) 0.26409(9) 0.51703(6) 0.0488(3) Uani 1 1 d . . .
H3 H 0.6330 0.2858 0.5035 0.073 Uiso 1 1 calc R . .
O4 O 0.87341(14) 0.18967(9) 0.35259(6) 0.0531(4) Uani 1 1 d . A .
O5 O 0.61377(15) 0.10078(10) 0.32560(7) 0.0608(4) Uani 1 1 d . . .
C1 C 0.3433(5) 0.6308(3) 0.3413(2) 0.0993(15) Uani 0.761(5) 1 d PU A 1
H1A H 0.2964 0.5965 0.3112 0.149 Uiso 0.761(5) 1 calc PR A 1
H1B H 0.3945 0.6689 0.3225 0.149 Uiso 0.761(5) 1 calc PR A 1
H1C H 0.2814 0.6588 0.3621 0.149 Uiso 0.761(5) 1 calc PR A 1
C2 C 0.4339(4) 0.5811(3) 0.38569(18) 0.0797(12) Uani 0.761(5) 1 d PU A 1
H2A H 0.4981 0.5552 0.3643 0.096 Uiso 0.761(5) 1 calc PR A 1
H2B H 0.4819 0.6168 0.4152 0.096 Uiso 0.761(5) 1 calc PR A 1
C3 C 0.3692(4) 0.5187(2) 0.41816(19) 0.0799(12) Uani 0.761(5) 1 d PU A 1
H3A H 0.2911 0.5413 0.4316 0.096 Uiso 0.761(5) 1 calc PR A 1
H3B H 0.4291 0.5024 0.4536 0.096 Uiso 0.761(5) 1 calc PR A 1
C1B C 0.181(2) 0.5760(12) 0.4017(9) 0.161(7) Uani 0.239(5) 1 d PU A 2
H1D H 0.1112 0.6150 0.3943 0.241 Uiso 0.239(5) 1 calc PR A 2
H1E H 0.2148 0.5753 0.4439 0.241 Uiso 0.239(5) 1 calc PR A 2
H1F H 0.1463 0.5240 0.3897 0.241 Uiso 0.239(5) 1 calc PR A 2
C2B C 0.2887(18) 0.5972(11) 0.3663(9) 0.107(4) Uani 0.239(5) 1 d PU A 2
H2C H 0.3273 0.6483 0.3800 0.129 Uiso 0.239(5) 1 calc PR A 2
H2D H 0.2533 0.6020 0.3240 0.129 Uiso 0.239(5) 1 calc PR A 2
C3B C 0.3978(17) 0.5298(9) 0.3752(9) 0.098(4) Uani 0.239(5) 1 d PU A 2
H3C H 0.4581 0.5397 0.4120 0.118 Uiso 0.239(5) 1 calc PR A 2
H3D H 0.4481 0.5306 0.3417 0.118 Uiso 0.239(5) 1 calc PR A 2
C4 C 0.3287(3) 0.44405(17) 0.37887(15) 0.0825(8) Uani 1 1 d . . .
H4A H 0.2677 0.4127 0.3987 0.099 Uiso 1 1 d R A .
H4B H 0.2821 0.4612 0.3402 0.099 Uiso 1 1 d R . .
C5 C 0.5003(2) 0.34218(12) 0.41107(10) 0.0490(5) Uani 1 1 d . . .
C6 C 0.6099(2) 0.29537(12) 0.38552(9) 0.0431(5) Uani 1 1 d . A .
C7 C 0.5920(2) 0.32457(12) 0.32097(9) 0.0486(5) Uani 1 1 d . . .
C8 C 0.6603(2) 0.30596(14) 0.27396(10) 0.0577(6) Uani 1 1 d . A .
H8 H 0.7265 0.2673 0.2778 0.069 Uiso 1 1 calc R . .
C9 C 0.6248(3) 0.34816(17) 0.22057(10) 0.0701(7) Uani 1 1 d . . .
C10 C 0.5281(3) 0.40610(17) 0.21338(12) 0.0794(8) Uani 1 1 d . A .
H10 H 0.5083 0.4328 0.1768 0.095 Uiso 1 1 calc R . .
C11 C 0.4605(3) 0.42464(16) 0.26053(12) 0.0736(7) Uani 1 1 d . . .
H11 H 0.3951 0.4638 0.2565 0.088 Uiso 1 1 calc R A .
C12 C 0.4931(2) 0.38310(13) 0.31398(10) 0.0567(6) Uani 1 1 d . A .
C13 C 0.7497(2) 0.31823(11) 0.42084(9) 0.0441(5) Uani 1 1 d . . .
H13 H 0.8154 0.3150 0.3932 0.053 Uiso 1 1 calc R A .
C14 C 0.8138(4) 0.45534(18) 0.41443(17) 0.1143(13) Uani 1 1 d . . .
H14A H 0.7653 0.4617 0.3742 0.137 Uiso 1 1 calc R A .
H14B H 0.9028 0.4382 0.4107 0.137 Uiso 1 1 calc R . .
C15 C 0.8187(4) 0.53340(17) 0.44693(17) 0.1145(12) Uani 1 1 d . A .
H15A H 0.7313 0.5555 0.4437 0.172 Uiso 1 1 calc R . .
H15B H 0.8751 0.5699 0.4294 0.172 Uiso 1 1 calc R . .
H15C H 0.8530 0.5252 0.4886 0.172 Uiso 1 1 calc R . .
C16 C 0.78121(19) 0.25394(12) 0.47003(8) 0.0416(4) Uani 1 1 d . A .
C17 C 0.9250(2) 0.25017(12) 0.49955(9) 0.0442(5) Uani 1 1 d . . .
C18 C 0.9549(2) 0.22449(13) 0.55911(9) 0.0534(5) Uani 1 1 d . A .
H18 H 0.8870 0.2108 0.5806 0.064 Uiso 1 1 calc R . .
C19 C 1.0855(2) 0.21908(14) 0.58668(11) 0.0611(6) Uani 1 1 d . . .
H19 H 1.1029 0.2020 0.6265 0.073 Uiso 1 1 calc R A .
C20 C 1.1902(2) 0.23821(14) 0.55678(11) 0.0594(6) Uani 1 1 d . A .
C21 C 1.3324(3) 0.2294(2) 0.58735(14) 0.0885(9) Uani 1 1 d . . .
H21A H 1.3403 0.2504 0.6276 0.133 Uiso 1 1 calc R A .
H21B H 1.3899 0.2586 0.5649 0.133 Uiso 1 1 calc R . .
H21C H 1.3565 0.1738 0.5888 0.133 Uiso 1 1 calc R . .
C22 C 1.1607(2) 0.26425(14) 0.49798(11) 0.0594(6) Uani 1 1 d . . .
H22 H 1.2291 0.2781 0.4768 0.071 Uiso 1 1 calc R A .
C23 C 1.0309(2) 0.27018(14) 0.46972(10) 0.0537(5) Uani 1 1 d . A .
H23 H 1.0143 0.2879 0.4300 0.064 Uiso 1 1 calc R . .
C24 C 0.59853(19) 0.20319(11) 0.39855(8) 0.0403(4) Uani 1 1 d . . .
H24 H 0.5345 0.1984 0.4269 0.048 Uiso 1 1 calc R A .
C25 C 0.5448(2) 0.15189(12) 0.34420(9) 0.0444(5) Uani 1 1 d . A .
C26 C 0.4065(2) 0.16492(12) 0.31446(9) 0.0448(5) Uani 1 1 d . . .
C27 C 0.3701(2) 0.13635(17) 0.25630(10) 0.0665(7) Uani 1 1 d . A .
H27 H 0.4327 0.1112 0.2365 0.080 Uiso 1 1 calc R . .
C28 C 0.2419(3) 0.14475(19) 0.22747(11) 0.0771(8) Uani 1 1 d . . .
H28 H 0.2203 0.1260 0.1882 0.093 Uiso 1 1 calc R A .
C29 C 0.1453(2) 0.18023(16) 0.25555(10) 0.0622(6) Uani 1 1 d . A .
C30 C 0.0035(2) 0.1857(2) 0.22452(12) 0.0851(9) Uani 1 1 d . . .
H30A H -0.0035 0.1614 0.1854 0.128 Uiso 1 1 calc R A .
H30B H -0.0223 0.2410 0.2203 0.128 Uiso 1 1 calc R . .
H30C H -0.0534 0.1582 0.2482 0.128 Uiso 1 1 calc R . .
C31 C 0.1813(2) 0.20824(15) 0.31362(10) 0.0579(6) Uani 1 1 d . . .
H31 H 0.1180 0.2323 0.3336 0.070 Uiso 1 1 calc R A .
C32 C 0.3096(2) 0.20113(13) 0.34261(10) 0.0515(5) Uani 1 1 d . A .
H32 H 0.3313 0.2209 0.3816 0.062 Uiso 1 1 calc R . .
C33 C 0.73280(19) 0.17562(11) 0.43347(8) 0.0405(4) Uani 1 1 d . A .
C34 C 0.83380(19) 0.14959(12) 0.39204(9) 0.0440(5) Uani 1 1 d . . .
C35 C 0.8093(2) 0.04336(12) 0.45388(9) 0.0460(5) Uani 1 1 d . . .
C36 C 0.72463(19) 0.10157(12) 0.47132(8) 0.0413(4) Uani 1 1 d . A .
C37 C 0.6490(2) 0.08484(12) 0.51626(9) 0.0475(5) Uani 1 1 d . . .
H37 H 0.5930 0.1231 0.5291 0.057 Uiso 1 1 calc R A .
C38 C 0.6602(2) 0.00893(14) 0.54135(10) 0.0539(5) Uani 1 1 d . A .
C39 C 0.7411(2) -0.04903(14) 0.52377(10) 0.0611(6) Uani 1 1 d . . .
H39 H 0.7440 -0.0996 0.5414 0.073 Uiso 1 1 calc R A .
C40 C 0.8190(2) -0.03222(13) 0.47939(10) 0.0576(6) Uani 1 1 d . A .
H40 H 0.8757 -0.0706 0.4673 0.069 Uiso 1 1 calc R . .
C41 C 0.9687(2) 0.03001(14) 0.37698(10) 0.0591(6) Uani 1 1 d . . .
H41A H 1.0156 -0.0086 0.4045 0.071 Uiso 1 1 calc R A .
H41B H 1.0333 0.0671 0.3652 0.071 Uiso 1 1 calc R . .
C42 C 0.9042(3) -0.01350(17) 0.32195(11) 0.0808(9) Uani 1 1 d . A .
H42A H 0.8553 0.0234 0.2936 0.097 Uiso 1 1 calc R B 1
H42B H 0.8443 -0.0543 0.3327 0.097 Uiso 1 1 calc R B 1
C43 C 1.0241(6) -0.0532(4) 0.2936(2) 0.0937(16) Uani 0.761(5) 1 d PU A 1
H43A H 1.0945 -0.0141 0.2948 0.112 Uiso 0.761(5) 1 calc PR A 1
H43B H 1.0580 -0.0981 0.3188 0.112 Uiso 0.761(5) 1 calc PR A 1
C44 C 0.9916(7) -0.0806(5) 0.2340(2) 0.154(3) Uani 0.761(5) 1 d PU A 1
H44A H 0.9193 -0.1177 0.2317 0.230 Uiso 0.761(5) 1 calc PR A 1
H44B H 1.0667 -0.1069 0.2216 0.230 Uiso 0.761(5) 1 calc PR A 1
H44C H 0.9665 -0.0359 0.2078 0.230 Uiso 0.761(5) 1 calc PR A 1
C43B C 0.9481(13) -0.0814(8) 0.2880(6) 0.058(3) Uani 0.239(5) 1 d PU A 2
H43C H 0.8774 -0.1033 0.2591 0.069 Uiso 0.239(5) 1 calc PR A 2
H43D H 0.9886 -0.1236 0.3142 0.069 Uiso 0.239(5) 1 calc PR A 2
C44B C 1.0595(15) -0.0298(9) 0.2546(7) 0.080(4) Uani 0.239(5) 1 d PU A 2
H44D H 1.1076 -0.0662 0.2327 0.120 Uiso 0.239(5) 1 calc PR A 2
H44E H 1.1198 -0.0027 0.2848 0.120 Uiso 0.239(5) 1 calc PR A 2
H44F H 1.0144 0.0089 0.2273 0.120 Uiso 0.239(5) 1 calc PR A 2

loop_
_atom_site_aniso_label
_atom_site_aniso_U_11
_atom_site_aniso_U_22
_atom_site_aniso_U_33
_atom_site_aniso_U_23
_atom_site_aniso_U_13
_atom_site_aniso_U_12
F1 0.1350(15) 0.1105(14) 0.0546(9) 0.0145(9) 0.0248(9) -0.0143(11)
F2 0.0993(11) 0.0701(9) 0.0638(8) 0.0180(7) 0.0286(8) -0.0147(8)
N1 0.0550(11) 0.0488(11) 0.0680(12) 0.0089(9) 0.0030(9) 0.0070(9)
N2 0.0454(10) 0.0464(10) 0.0506(10) -0.0010(8) 0.0107(8) 0.0051(8)
O1 0.0583(10) 0.0579(10) 0.0621(10) 0.0023(8) 0.0172(8) 0.0076(8)
O2 0.0749(11) 0.0403(8) 0.0716(10) 0.0005(7) 0.0112(9) -0.0089(8)
O3 0.0495(9) 0.0534(9) 0.0448(8) 0.0007(7) 0.0115(6) 0.0041(7)
O4 0.0561(9) 0.0568(9) 0.0496(8) 0.0046(7) 0.0180(7) -0.0033(7)
O5 0.0560(10) 0.0583(10) 0.0666(10) -0.0165(8) 0.0041(8) 0.0063(8)
C1 0.115(4) 0.085(3) 0.102(3) 0.027(3) 0.028(3) 0.022(3)
C2 0.088(3) 0.068(3) 0.083(3) -0.010(2) 0.013(2) 0.002(2)
C3 0.097(3) 0.069(2) 0.077(3) -0.002(2) 0.025(2) 0.026(2)
C1B 0.185(14) 0.138(12) 0.152(13) -0.009(11) -0.003(12) 0.034(12)
C2B 0.115(9) 0.092(8) 0.118(9) -0.010(7) 0.025(8) 0.025(7)
C3B 0.119(8) 0.071(7) 0.111(8) -0.012(7) 0.036(7) 0.000(7)
C4 0.0661(17) 0.0663(18) 0.113(2) 0.0121(16) 0.0064(16) 0.0207(14)
C5 0.0461(12) 0.0395(11) 0.0605(13) 0.0008(10) 0.0042(10) -0.0014(9)
C6 0.0464(11) 0.0378(11) 0.0445(11) 0.0042(9) 0.0046(9) -0.0016(9)
C7 0.0537(13) 0.0441(12) 0.0464(11) 0.0052(9) 0.0017(10) -0.0095(10)
C8 0.0645(15) 0.0568(14) 0.0504(12) 0.0063(11) 0.0036(11) -0.0120(12)
C9 0.0894(19) 0.0772(18) 0.0439(13) 0.0063(12) 0.0102(13) -0.0230(16)
C10 0.099(2) 0.0695(18) 0.0620(16) 0.0239(14) -0.0151(15) -0.0107(17)
C11 0.0821(19) 0.0638(17) 0.0691(17) 0.0200(14) -0.0090(14) 0.0005(14)
C12 0.0560(14) 0.0471(13) 0.0621(14) 0.0109(11) -0.0078(11) -0.0047(11)
C13 0.0468(12) 0.0384(11) 0.0471(11) 0.0011(9) 0.0071(9) -0.0029(9)
C14 0.158(3) 0.0581(19) 0.134(3) -0.0013(19) 0.045(3) -0.037(2)
C15 0.152(3) 0.0536(18) 0.133(3) -0.0097(19) 0.004(3) -0.021(2)
C16 0.0432(11) 0.0411(11) 0.0413(10) 0.0007(9) 0.0088(9) -0.0012(9)
C17 0.0464(12) 0.0393(11) 0.0467(11) -0.0025(9) 0.0058(9) -0.0003(9)
C18 0.0549(14) 0.0563(14) 0.0485(12) 0.0016(10) 0.0054(10) 0.0011(11)
C19 0.0640(15) 0.0620(15) 0.0539(13) 0.0020(11) -0.0028(11) 0.0090(12)
C20 0.0515(14) 0.0527(14) 0.0704(16) -0.0095(12) -0.0030(12) 0.0036(11)
C21 0.0553(16) 0.101(2) 0.102(2) -0.0080(18) -0.0134(15) 0.0057(16)
C22 0.0467(13) 0.0600(15) 0.0715(16) -0.0038(12) 0.0086(11) -0.0053(11)
C23 0.0501(13) 0.0590(14) 0.0520(12) 0.0027(10) 0.0071(10) -0.0036(11)
C24 0.0407(11) 0.0387(11) 0.0424(10) 0.0025(8) 0.0087(8) -0.0014(8)
C25 0.0466(12) 0.0418(11) 0.0461(11) 0.0019(9) 0.0109(9) -0.0047(9)
C26 0.0454(12) 0.0456(12) 0.0436(11) 0.0027(9) 0.0070(9) -0.0048(9)
C27 0.0556(15) 0.0902(19) 0.0535(14) -0.0138(13) 0.0074(11) 0.0002(13)
C28 0.0615(16) 0.118(2) 0.0487(13) -0.0128(14) -0.0014(12) -0.0076(16)
C29 0.0490(14) 0.0816(18) 0.0555(13) 0.0125(12) 0.0059(11) -0.0084(12)
C30 0.0526(15) 0.133(3) 0.0671(16) 0.0170(17) -0.0007(12) -0.0093(16)
C31 0.0465(13) 0.0708(16) 0.0580(14) 0.0039(12) 0.0124(11) -0.0031(11)
C32 0.0473(13) 0.0583(14) 0.0494(12) -0.0013(10) 0.0090(10) -0.0068(10)
C33 0.0424(11) 0.0393(11) 0.0408(10) 0.0005(8) 0.0097(8) -0.0029(9)
C34 0.0428(11) 0.0460(12) 0.0429(11) -0.0016(9) 0.0047(9) -0.0030(9)
C35 0.0479(12) 0.0433(12) 0.0461(11) 0.0013(9) 0.0039(9) -0.0005(9)
C36 0.0415(11) 0.0391(11) 0.0428(10) 0.0035(8) 0.0037(8) -0.0023(9)
C37 0.0512(12) 0.0433(12) 0.0486(11) 0.0025(9) 0.0090(10) -0.0025(10)
C38 0.0619(14) 0.0516(13) 0.0482(12) 0.0082(10) 0.0081(11) -0.0103(11)
C39 0.0766(17) 0.0442(13) 0.0606(14) 0.0123(11) 0.0037(12) -0.0040(12)
C40 0.0638(15) 0.0437(13) 0.0643(14) 0.0031(11) 0.0055(12) 0.0081(11)
C41 0.0523(14) 0.0617(15) 0.0660(15) 0.0024(12) 0.0179(11) 0.0145(11)
C42 0.113(2) 0.0720(18) 0.0555(15) -0.0046(13) 0.0057(15) 0.0369(17)
C43 0.116(5) 0.096(4) 0.071(3) -0.013(3) 0.020(3) 0.044(3)
C44 0.158(6) 0.212(8) 0.089(4) -0.024(4) 0.012(4) 0.087(5)
C43B 0.060(7) 0.062(7) 0.054(6) -0.003(5) 0.018(6) 0.001(5)
C44B 0.104(10) 0.092(9) 0.058(7) -0.003(6) 0.053(7) 0.019(7)

loop_
_atom_type_symbol
_atom_type_description
_atom_type_scat_dispersion_real
_atom_type_scat_dispersion_imag
_atom_type_scat_source
C C 0.0033 0.0016 'International Tables Vol C Tables 4.2.6.8 and 6.1.1.4'
H H 0.0000 0.0000 'International Tables Vol C Tables 4.2.6.8 and 6.1.1.4'
N N 0.0061 0.0033 'International Tables Vol C Tables 4.2.6.8 and 6.1.1.4'
O O 0.0106 0.0060 'International Tables Vol C Tables 4.2.6.8 and 6.1.1.4'
F F 0.0171 0.0103 'International Tables Vol C Tables 4.2.6.8 and 6.1.1.4'

loop_
_geom_angle_atom_site_label_1
_geom_angle_atom_site_label_2
_geom_angle_atom_site_label_3
_geom_angle
C5 N1 C12 110.86(18)
C5 N1 C4 121.9(2)
C12 N1 C4 127.2(2)
C34 N2 C35 111.01(16)
C34 N2 C41 122.73(18)
C35 N2 C41 125.81(18)
C14 O2 C13 115.2(2)
C16 O3 H3 109.5
C3 C2 C1 115.9(4)
C3 C2 H2A 108.3
C1 C2 H2A 108.3
C3 C2 H2B 108.3
C1 C2 H2B 108.3
H2A C2 H2B 107.4
C2 C3 C4 112.8(3)
C2 C3 H3A 109.0
C4 C3 H3A 109.0
C2 C3 H3B 109.0
C4 C3 H3B 109.0
H3A C3 H3B 107.8
C2B C1B H1D 109.5
C2B C1B H1E 109.5
H1D C1B H1E 109.5
C2B C1B H1F 109.5
H1D C1B H1F 109.5
H1E C1B H1F 109.5
C1B C2B C3B 109.2(16)
C1B C2B H2C 109.8
C3B C2B H2C 109.8
C1B C2B H2D 109.8
C3B C2B H2D 109.8
H2C C2B H2D 108.3
C2B C3B C4 109.5(13)
C2B C3B H3C 109.8
C4 C3B H3C 109.8
C2B C3B H3D 109.8
C4 C3B H3D 109.8
H3C C3B H3D 108.2
N1 C4 C3 114.6(3)
N1 C4 C3B 99.2(6)
C3 C4 C3B 39.4(6)
N1 C4 H4A 108.6
C3 C4 H4A 108.1
C3B C4 H4A 145.3
N1 C4 H4B 108.6
C3 C4 H4B 109.1
C3B C4 H4B 81.6
H4A C4 H4B 107.6
O1 C5 N1 124.9(2)
O1 C5 C6 125.89(19)
N1 C5 C6 109.15(18)
C7 C6 C5 101.48(17)
C7 C6 C24 119.38(16)
C5 C6 C24 110.41(16)
C7 C6 C13 112.17(16)
C5 C6 C13 110.22(16)
C24 C6 C13 103.24(15)
C8 C7 C12 120.6(2)
C8 C7 C6 130.8(2)
C12 C7 C6 108.47(19)
C7 C8 C9 116.4(2)
C7 C8 H8 121.8
C9 C8 H8 121.8
F1 C9 C10 119.3(2)
F1 C9 C8 117.3(3)
C10 C9 C8 123.4(2)
C9 C10 C11 120.0(2)
C9 C10 H10 120.0
C11 C10 H10 120.0
C10 C11 C12 117.9(3)
C10 C11 H11 121.1
C12 C11 H11 121.1
C11 C12 C7 121.8(2)
C11 C12 N1 128.3(2)
C7 C12 N1 109.90(18)
O2 C13 C16 111.78(16)
O2 C13 C6 112.48(16)
C16 C13 C6 105.78(15)
O2 C13 H13 108.9
C16 C13 H13 108.9
C6 C13 H13 108.9
O2 C14 C15 110.3(3)
O2 C14 H14A 109.6
C15 C14 H14A 109.6
O2 C14 H14B 109.6
C15 C14 H14B 109.6
H14A C14 H14B 108.1
C14 C15 H15A 109.5
C14 C15 H15B 109.5
H15A C15 H15B 109.5
C14 C15 H15C 109.5
H15A C15 H15C 109.5
H15B C15 H15C 109.5
O3 C16 C17 107.09(15)
O3 C16 C13 111.47(16)
C17 C16 C13 115.41(16)
O3 C16 C33 108.33(15)
C17 C16 C33 113.62(16)
C13 C16 C33 100.75(15)
C18 C17 C23 117.1(2)
C18 C17 C16 119.57(18)
C23 C17 C16 123.36(18)
C19 C18 C17 120.6(2)
C19 C18 H18 119.7
C17 C18 H18 119.7
C20 C19 C18 122.1(2)
C20 C19 H19 118.9
C18 C19 H19 118.9
C22 C20 C19 117.4(2)
C22 C20 C21 121.5(2)
C19 C20 C21 121.1(2)
C20 C21 H21A 109.5
C20 C21 H21B 109.5
H21A C21 H21B 109.5
C20 C21 H21C 109.5
H21A C21 H21C 109.5
H21B C21 H21C 109.5
C20 C22 C23 121.4(2)
C20 C22 H22 119.3
C23 C22 H22 119.3
C22 C23 C17 121.5(2)
C22 C23 H23 119.3
C17 C23 H23 119.3
C25 C24 C33 115.34(16)
C25 C24 C6 115.34(16)
C33 C24 C6 107.47(15)
C25 C24 H24 106.0
C33 C24 H24 106.0
C6 C24 H24 106.0
O5 C25 C26 120.56(19)
O5 C25 C24 120.45(18)
C26 C25 C24 118.99(17)
C27 C26 C32 117.7(2)
C27 C26 C25 118.59(19)
C32 C26 C25 123.66(18)
C28 C27 C26 120.8(2)
C28 C27 H27 119.6
C26 C27 H27 119.6
C29 C28 C27 121.6(2)
C29 C28 H28 119.2
C27 C28 H28 119.2
C28 C29 C31 117.7(2)
C28 C29 C30 121.1(2)
C31 C29 C30 121.2(2)
C29 C30 H30A 109.5
C29 C30 H30B 109.5
H30A C30 H30B 109.5
C29 C30 H30C 109.5
H30A C30 H30C 109.5
H30B C30 H30C 109.5
C29 C31 C32 121.3(2)
C29 C31 H31 119.4
C32 C31 H31 119.4
C31 C32 C26 121.0(2)
C31 C32 H32 119.5
C26 C32 H32 119.5
C36 C33 C34 101.79(16)
C36 C33 C24 114.23(15)
C34 C33 C24 113.57(15)
C36 C33 C16 115.04(15)
C34 C33 C16 110.87(15)
C24 C33 C16 101.81(15)
O4 C34 N2 124.80(19)
O4 C34 C33 126.89(19)
N2 C34 C33 108.26(16)
C40 C35 C36 122.0(2)
C40 C35 N2 128.3(2)
C36 C35 N2 109.78(17)
C37 C36 C35 119.92(18)
C37 C36 C33 131.08(18)
C35 C36 C33 108.98(16)
C38 C37 C36 117.3(2)
C38 C37 H37 121.4
C36 C37 H37 121.4
F2 C38 C39 118.5(2)
F2 C38 C37 118.2(2)
C39 C38 C37 123.2(2)
C38 C39 C40 119.8(2)
C38 C39 H39 120.1
C40 C39 H39 120.1
C35 C40 C39 117.8(2)
C35 C40 H40 121.1
C39 C40 H40 121.1
N2 C41 C42 114.2(2)
N2 C41 H41A 108.7
C42 C41 H41A 108.7
N2 C41 H41B 108.7
C42 C41 H41B 108.7
H41A C41 H41B 107.6
C43B C42 C41 131.9(6)
C43B C42 C43 33.7(4)
C41 C42 C43 104.8(3)
C43B C42 H42A 108.5
C41 C42 H42A 110.8
C43 C42 H42A 110.8
C43B C42 H42B 80.7
C41 C42 H42B 110.8
C43 C42 H42B 110.8
H42A C42 H42B 108.9
C44 C43 C42 114.9(5)
C44 C43 H43A 108.5
C42 C43 H43A 108.5
C44 C43 H43B 108.5
C42 C43 H43B 108.5
H43A C43 H43B 107.5
C42 C43B C44B 96.5(9)
C42 C43B H43C 112.5
C44B C43B H43C 112.5
C42 C43B H43D 112.5
C44B C43B H43D 112.5
H43C C43B H43D 110.0
C43B C44B H44D 109.5
C43B C44B H44E 109.5
H44D C44B H44E 109.5
C43B C44B H44F 109.5
H44D C44B H44F 109.5
H44E C44B H44F 109.5

loop_
_geom_bond_atom_site_label_1
_geom_bond_atom_site_label_2
_geom_bond_distance
F1 C9 1.363(3)
F2 C38 1.365(2)
N1 C5 1.351(3)
N1 C12 1.408(3)
N1 C4 1.479(3)
N2 C34 1.366(3)
N2 C35 1.408(3)
N2 C41 1.455(3)
O1 C5 1.228(2)
O2 C14 1.403(3)
O2 C13 1.427(2)
O3 C16 1.422(2)
O3 H3 0.8200
O4 C34 1.224(2)
O5 C25 1.218(2)
C1 C2 1.506(6)
C1 H1A 0.9600
C1 H1B 0.9600
C1 H1C 0.9600
C2 C3 1.480(6)
C2 H2A 0.9700
C2 H2B 0.9700
C3 C4 1.547(5)
C3 H3A 0.9700
C3 H3B 0.9700
C1B C2B 1.49(3)
C1B H1D 0.9600
C1B H1E 0.9600
C1B H1F 0.9600
C2B C3B 1.58(2)
C2B H2C 0.9700
C2B H2D 0.9700
C3B C4 1.603(16)
C3B H3C 0.9700
C3B H3D 0.9700
C4 H4A 0.9700
C4 H4B 0.9701
C5 C6 1.543(3)
C6 C7 1.513(3)
C6 C24 1.573(3)
C6 C13 1.578(3)
C7 C8 1.381(3)
C7 C12 1.399(3)
C8 C9 1.391(3)
C8 H8 0.9300
C9 C10 1.376(4)
C10 C11 1.380(4)
C10 H10 0.9300
C11 C12 1.383(3)
C11 H11 0.9300
C13 C16 1.539(3)
C13 H13 0.9800
C14 C15 1.489(4)
C14 H14A 0.9700
C14 H14B 0.9700
C15 H15A 0.9600
C15 H15B 0.9600
C15 H15C 0.9600
C16 C17 1.524(3)
C16 C33 1.583(3)
C17 C18 1.394(3)
C17 C23 1.394(3)
C18 C19 1.391(3)
C18 H18 0.9300
C19 C20 1.380(3)
C19 H19 0.9300
C20 C22 1.379(3)
C20 C21 1.523(3)
C21 H21A 0.9600
C21 H21B 0.9600
C21 H21C 0.9600
C22 C23 1.389(3)
C22 H22 0.9300
C23 H23 0.9300
C24 C25 1.525(3)
C24 C33 1.549(3)
C24 H24 0.9800
C25 C26 1.490(3)
C26 C27 1.388(3)
C26 C32 1.388(3)
C27 C28 1.383(3)
C27 H27 0.9300
C28 C29 1.380(3)
C28 H28 0.9300
C29 C31 1.382(3)
C29 C30 1.518(3)
C30 H30A 0.9600
C30 H30B 0.9600
C30 H30C 0.9600
C31 C32 1.383(3)
C31 H31 0.9300
C32 H32 0.9300
C33 C36 1.508(3)
C33 C34 1.548(3)
C35 C40 1.382(3)
C35 C36 1.394(3)
C36 C37 1.385(3)
C37 C38 1.384(3)
C37 H37 0.9300
C38 C39 1.367(3)
C39 C40 1.391(3)
C39 H39 0.9300
C40 H40 0.9300
C41 C42 1.499(3)
C41 H41A 0.9700
C41 H41B 0.9700
C42 C43B 1.470(13)
C42 C43 1.604(5)
C42 H42A 0.9700
C42 H42B 0.9700
C43 C44 1.407(7)
C43 H43A 0.9700
C43 H43B 0.9700
C44 H44A 0.9600
C44 H44B 0.9600
C44 H44C 0.9600
C43B C44B 1.687(18)
C43B H43C 0.9700
C43B H43D 0.9700
C44B H44D 0.9600
C44B H44E 0.9600
C44B H44F 0.9600

loop_
_geom_hbond_atom_site_label_D
_geom_hbond_atom_site_label_H
_geom_hbond_atom_site_label_A
_geom_hbond_distance_DH
_geom_hbond_distance_HA
_geom_hbond_distance_DA
_geom_hbond_angle_DHA
O3 H3 O1 0.82 1.97 2.785(2) 173.3
